data_2210043
loop_
_publ_author_name
'Gr\'of, Martin,'
'Milata, Viktor'
'Ko\<z\'i\<sek, Jozef'
'Tokar\<c\'ik, Miroslav'

_publ_section_title
;
 3-(Methylaminomethylene)pentane-2,4-dione
;
_journal_coeditor_code AC2035
_journal_issue 9
_journal_name_full 'Acta Crystallographica Section E'
_journal_page_first o4060
_journal_page_last o4061
_journal_paper_doi 10.1107/S1600536806032995
_journal_volume 62
_journal_year 2006
_chemical_formula_iupac 'C7 H11 N O2'
_chemical_formula_moiety 'C7 H11 N O2'
_chemical_formula_sum 'C7 H11 N O2'
_chemical_formula_weight 141.17
_chemical_name_systematic
;
3-(Methylaminomethylene)pentane-2,4-dione
;
_space_group_IT_number 14
_symmetry_cell_setting monoclinic
_symmetry_space_group_name_Hall '-P 2ybc'
_symmetry_space_group_name_H-M 'P 1 21/c 1'
_atom_sites_solution_hydrogens geom
_atom_sites_solution_primary direct
_atom_sites_solution_secondary difmap
_audit_creation_method SHELXL-97
_cell_angle_alpha 90.00
_cell_angle_beta 101.453(6)
_cell_angle_gamma 90.00
_cell_formula_units_Z 4
_cell_length_a 3.9640(3)
_cell_length_b 20.3808(9)
_cell_length_c 9.4566(6)
_cell_measurement_reflns_used 12720
_cell_measurement_temperature 100
_cell_measurement_theta_max 37.44
_cell_measurement_theta_min 3.71
_cell_volume 748.78(8)
_computing_cell_refinement 'CrysAlis CCD'
_computing_data_collection 'CrysAlis CCD (Oxford Diffraction, 2001)'
_computing_data_reduction 'CrysAlis RED (Oxford Diffraction, 2005)'
_computing_molecular_graphics 'DIAMOND (Brandenburg, 1998)'
_computing_publication_material 'enCIFer (Allen et al., 2004)'
_computing_structure_refinement 'SHELXL97 (Sheldrick, 1997)'
_computing_structure_solution 'SHELXS97 (Sheldrick, 1997)'
_diffrn_ambient_temperature 100
_diffrn_measured_fraction_theta_full 0.991
_diffrn_measured_fraction_theta_max 0.991
_diffrn_measurement_device_type 'Oxford Diffraction GEMINI R'
_diffrn_measurement_method
;
Rotation method data acquisition using \w and \f
;
_diffrn_radiation_monochromator graphite
_diffrn_radiation_source 'fine-focus sealed tube'
_diffrn_radiation_type MoK\a
_diffrn_radiation_wavelength 0.71073
_diffrn_reflns_av_R_equivalents 0.0328
_diffrn_reflns_av_sigmaI/netI 0.0106
_diffrn_reflns_limit_h_max 4
_diffrn_reflns_limit_h_min -4
_diffrn_reflns_limit_k_max 24
_diffrn_reflns_limit_k_min -24
_diffrn_reflns_limit_l_max 11
_diffrn_reflns_limit_l_min -11
_diffrn_reflns_number 15570
_diffrn_reflns_theta_full 25.00
_diffrn_reflns_theta_max 25.35
_diffrn_reflns_theta_min 4.56
_diffrn_standards_decay_% 0
_diffrn_standards_interval_count 0
_diffrn_standards_interval_time 0
_diffrn_standards_number 0
_exptl_absorpt_coefficient_mu 0.092
_exptl_absorpt_correction_T_max 0.719
_exptl_absorpt_correction_T_min 0.652
_exptl_absorpt_correction_type analytical
_exptl_absorpt_process_details '(Clark & Reid, 1995)'
_exptl_crystal_colour colorless
_exptl_crystal_density_diffrn 1.252
_exptl_crystal_density_method 'not measured'
_exptl_crystal_description block
_exptl_crystal_F_000 304
_exptl_crystal_size_max 0.51
_exptl_crystal_size_mid 0.12
_exptl_crystal_size_min 0.11
_refine_diff_density_max 0.592
_refine_diff_density_min -0.287
_refine_ls_extinction_method none
_refine_ls_goodness_of_fit_ref 1.162
_refine_ls_hydrogen_treatment constr
_refine_ls_matrix_type full
_refine_ls_number_parameters 95
_refine_ls_number_reflns 1359
_refine_ls_number_restraints 0
_refine_ls_restrained_S_all 1.162
_refine_ls_R_factor_all 0.0649
_refine_ls_R_factor_gt 0.0610
_refine_ls_shift/su_max 0.000
_refine_ls_shift/su_mean 0.000
_refine_ls_structure_factor_coef Fsqd
_refine_ls_weighting_details 'calc w=1/[\s^2^(Fo^2^)+(0.1094P)^2^+0.1705P] where P=(Fo^2^+2Fc^2^)/3'
_refine_ls_weighting_scheme calc
_refine_ls_wR_factor_gt 0.1588
_refine_ls_wR_factor_ref 0.1647
_reflns_number_gt 1206
_reflns_number_total 1359
_reflns_threshold_expression I>2\s(I)
_cod_data_source_file ac2035.cif
_cod_data_source_block I
_cod_original_sg_symbol_Hall -P_2ybc
_cod_original_sg_symbol_H-M P_21/c
_cod_database_code 2210043
_cod_database_fobs_code 2210043

loop_
_symmetry_equiv_pos_as_xyz
'x, y, z'
'-x, y+1/2, -z+1/2'
'-x, -y, -z'
'x, -y-1/2, z-1/2'

loop_
_atom_site_type_symbol
_atom_site_label
_atom_site_fract_x
_atom_site_fract_y
_atom_site_fract_z
_atom_site_U_iso_or_equiv
_atom_site_adp_type
_atom_site_calc_flag
_atom_site_refinement_flags
_atom_site_occupancy
C C1 0.3171(4) 0.39839(8) 0.84863(17) 0.0309(4) Uani d . 1
H H1C 0.4096 0.4408 0.8792 0.037 Uiso calc R 1
H H1B 0.5022 0.3678 0.8504 0.037 Uiso calc R 1
H H1A 0.1730 0.3835 0.9126 0.037 Uiso calc R 1
C C2 0.1079(4) 0.40315(7) 0.69768(16) 0.0260(4) Uani d . 1
C C3 -0.0710(4) 0.34687(7) 0.62364(16) 0.0239(4) Uani d . 1
C C4 -0.0402(4) 0.28065(7) 0.68409(16) 0.0246(4) Uani d . 1
C C5 -0.2319(4) 0.22506(7) 0.59810(16) 0.0272(4) Uani d . 1
H H5C -0.2005 0.1856 0.6546 0.033 Uiso calc R 1
H H5B -0.1446 0.2187 0.5114 0.033 Uiso calc R 1
H H5A -0.4726 0.2355 0.5736 0.033 Uiso calc R 1
C C6 -0.2878(4) 0.35569(7) 0.48822(16) 0.0240(4) Uani d . 1
H H6 -0.4031 0.3187 0.4459 0.029 Uiso calc R 1
C C7 -0.5782(4) 0.41648(8) 0.27774(17) 0.0288(4) Uani d . 1
H H7C -0.7512 0.4486 0.2848 0.035 Uiso calc R 1
H H7B -0.6859 0.3749 0.2513 0.035 Uiso calc R 1
H H7A -0.4527 0.4299 0.2056 0.035 Uiso calc R 1
O O1 0.0890(3) 0.45783(5) 0.63815(12) 0.0322(4) Uani d . 1
O O2 0.1421(3) 0.26740(5) 0.80239(11) 0.0317(4) Uani d . 1
N N -0.3441(3) 0.41055(6) 0.41549(14) 0.0263(4) Uani d . 1
H H2 -0.2357 0.4451 0.4517 0.032 Uiso calc R 1

loop_
_atom_site_aniso_label
_atom_site_aniso_U_11
_atom_site_aniso_U_22
_atom_site_aniso_U_33
_atom_site_aniso_U_12
_atom_site_aniso_U_13
_atom_site_aniso_U_23
C1 0.0360(9) 0.0243(8) 0.0300(9) -0.0045(6) 0.0006(7) -0.0009(6)
C2 0.0277(8) 0.0228(8) 0.0282(8) 0.0005(6) 0.0077(6) -0.0005(6)
C3 0.0268(8) 0.0205(8) 0.0250(8) 0.0012(5) 0.0062(6) -0.0004(6)
C4 0.0256(8) 0.0234(8) 0.0259(8) 0.0008(6) 0.0075(6) -0.0006(6)
C5 0.0313(8) 0.0202(8) 0.0298(8) -0.0003(6) 0.0053(6) 0.0024(6)
C6 0.0262(8) 0.0195(8) 0.0270(8) -0.0001(5) 0.0071(6) -0.0011(6)
C7 0.0320(9) 0.0227(8) 0.0296(8) 0.0019(6) 0.0013(6) 0.0011(6)
O1 0.0421(7) 0.0196(6) 0.0324(7) -0.0030(4) 0.0012(5) 0.0018(4)
O2 0.0402(7) 0.0256(7) 0.0269(7) 0.0007(4) 0.0009(5) 0.0036(4)
N 0.0310(7) 0.0194(7) 0.0271(7) -0.0009(5) 0.0023(6) -0.0010(5)

loop_
_atom_type_symbol
_atom_type_description
_atom_type_scat_dispersion_real
_atom_type_scat_dispersion_imag
_atom_type_scat_source
C C 0.0033 0.0016 'International Tables Vol C Tables 4.2.6.8 and 6.1.1.4'
H H 0.0000 0.0000 'International Tables Vol C Tables 4.2.6.8 and 6.1.1.4'
O O 0.0106 0.0060 'International Tables Vol C Tables 4.2.6.8 and 6.1.1.4'
N N 0.0061 0.0033 'International Tables Vol C Tables 4.2.6.8 and 6.1.1.4'

loop_
_geom_angle_atom_site_label_1
_geom_angle_atom_site_label_2
_geom_angle_atom_site_label_3
_geom_angle
C2 C1 H1C 109.5
C2 C1 H1B 109.5
H1C C1 H1B 109.5
C2 C1 H1A 109.5
H1C C1 H1A 109.5
H1B C1 H1A 109.5
O1 C2 C3 120.62(14)
O1 C2 C1 117.35(13)
C3 C2 C1 122.03(13)
C6 C3 C2 119.32(13)
C6 C3 C4 117.60(13)
C2 C3 C4 123.07(13)
O2 C4 C3 123.01(14)
O2 C4 C5 117.73(13)
C3 C4 C5 119.25(13)
C4 C5 H5C 109.5
C4 C5 H5B 109.5
H5C C5 H5B 109.5
C4 C5 H5A 109.5
H5C C5 H5A 109.5
H5B C5 H5A 109.5
N C6 C3 126.75(14)
N C6 H6 116.6
C3 C6 H6 116.6
N C7 H7C 109.5
N C7 H7B 109.5
H7C C7 H7B 109.5
N C7 H7A 109.5
H7C C7 H7A 109.5
H7B C7 H7A 109.5
C6 N C7 123.84(13)
C6 N H2 118.1
C7 N H2 118.1

loop_
_geom_bond_atom_site_label_1
_geom_bond_atom_site_label_2
_geom_bond_distance
C1 C2 1.505(2)
C1 H1C 0.9600
C1 H1B 0.9600
C1 H1A 0.9600
C2 O1 1.2441(19)
C2 C3 1.453(2)
C3 C6 1.405(2)
C3 C4 1.461(2)
C4 O2 1.2352(18)
C4 C5 1.509(2)
C5 H5C 0.9600
C5 H5B 0.9600
C5 H5A 0.9600
C6 N 1.3085(19)
C6 H6 0.9300
C7 N 1.447(2)
C7 H7C 0.9600
C7 H7B 0.9600
C7 H7A 0.9600
N H2 0.8600

loop_
_geom_hbond_atom_site_label_D
_geom_hbond_atom_site_label_H
_geom_hbond_atom_site_label_A
_geom_hbond_site_symmetry_A
_geom_hbond_distance_DH
_geom_hbond_distance_HA
_geom_hbond_distance_DA
_geom_hbond_angle_DHA
N H2 O1 . 0.86 1.983 2.6220(10) 130.25
C1 H1A O2 . 0.96 2.580 2.7710(10) 91.21
C1 H1B O2 . 0.96 2.485 2.7710(10) 97.0
N H2 O1 3_566 0.86 2.274 2.9460(10) 135.1
C7 H7C O1 3_466 0.96 2.520 3.455(3) 164.66
C6 H6 O2 4_465 0.93 2.683 3.593(2) 166.26
C5 H5A O2 4_465 0.96 2.713 3.3530(10) 124.71
C5 H5B O2 4_565 0.96 2.484 3.419(3) 164.5

loop_
_geom_torsion_atom_site_label_1
_geom_torsion_atom_site_label_2
_geom_torsion_atom_site_label_3
_geom_torsion_atom_site_label_4
_geom_torsion
O1 C2 C3 C6 -4.9(2)
C1 C2 C3 C6 174.14(13)
O1 C2 C3 C4 175.82(13)
C1 C2 C3 C4 -5.2(2)
C6 C3 C4 O2 -179.77(13)
C2 C3 C4 O2 -0.5(2)
C6 C3 C4 C5 1.6(2)
C2 C3 C4 C5 -179.08(14)
C2 C3 C6 N 2.0(2)
C4 C3 C6 N -178.68(14)
C3 C6 N C7 -178.37(13)

loop_
_cod_related_entry_id
_cod_related_entry_database
_cod_related_entry_code
1 ChemSpider 283183
